data_4031358
loop_
_publ_author_name
'Iakobson, George'
'Du, Junyi'
'Slawin, Alexandra M. Z.'
'Beier, Petr'

_publ_section_title
;
 Pyridine-promoted dediazoniation of aryldiazonium tetrafluoroborates:
 Application to the synthesis of SF5-substituted phenylboronic esters and
 iodobenzenes.
;
_journal_name_full 'Beilstein journal of organic chemistry'
_journal_page_first 1494
_journal_page_last 1502
_journal_paper_doi 10.3762/bjoc.11.162
_journal_volume 11
_journal_year 2015
_chemical_formula_moiety 'C6 H4 B F9 N2 S'
_chemical_formula_sum 'C6 H4 B F9 N2 S'
_chemical_formula_weight 317.97
_space_group_IT_number 62
_symmetry_cell_setting orthorhombic
_symmetry_Int_Tables_number 62
_symmetry_space_group_name_Hall '-P 2ac 2n'
_symmetry_space_group_name_H-M 'P n m a'
_atom_sites_solution_hydrogens geom
_atom_sites_solution_primary direct
_atom_sites_solution_secondary difmap
_cell_angle_alpha 90.0000
_cell_angle_beta 90.0000
_cell_angle_gamma 90.0000
_cell_formula_units_Z 4
_cell_length_a 16.798(13)
_cell_length_b 7.072(5)
_cell_length_c 9.043(7)
_cell_measurement_reflns_used 3778
_cell_measurement_temperature 125
_cell_measurement_theta_max 29.13
_cell_measurement_theta_min 1.21
_cell_volume 1074.3(14)
_computing_cell_refinement 'CrystalClear-SM Expert 2.0 r5'
_computing_data_collection 'CrystalClear-SM Expert 2.0 r5 (Rigaku, 2010)'
_computing_data_reduction 'CrystalClear-SM Expert 2.0 r5'
_computing_molecular_graphics 'CrystalStructure 4.1'
_computing_publication_material 'CrystalStructure 4.1 (Rigaku, 2013)'
_computing_structure_refinement 'SHELXL97 (Sheldrick, 2008)'
_computing_structure_solution 'SHELXS97 (Sheldrick, 2008)'
_diffrn_ambient_temperature 125
_diffrn_detector_area_resol_mean 29.257
_diffrn_measured_fraction_theta_full 0.983
_diffrn_measured_fraction_theta_max 0.983
_diffrn_measurement_device_type 'Rigaku Saturn70'
_diffrn_measurement_method \w
_diffrn_radiation_type 'Mo K\a'
_diffrn_radiation_wavelength 0.71075
_diffrn_reflns_av_R_equivalents 0.0968
_diffrn_reflns_limit_h_max 19
_diffrn_reflns_limit_h_min -19
_diffrn_reflns_limit_k_max 8
_diffrn_reflns_limit_k_min -8
_diffrn_reflns_limit_l_max 10
_diffrn_reflns_limit_l_min -9
_diffrn_reflns_number 7249
_diffrn_reflns_theta_full 24.99
_diffrn_reflns_theta_max 24.99
_diffrn_standards_number 0
_exptl_absorpt_coefficient_mu 0.414
_exptl_absorpt_correction_T_max 0.988
_exptl_absorpt_correction_T_min 0.658
_exptl_absorpt_correction_type multi-scan
_exptl_absorpt_process_details 'REQAB (Rigaku, 1998)'
_exptl_crystal_colour colorless
_exptl_crystal_density_diffrn 1.966
_exptl_crystal_density_method 'not measured'
_exptl_crystal_description platelet
_exptl_crystal_F_000 624.00
_exptl_crystal_size_max 0.090
_exptl_crystal_size_mid 0.060
_exptl_crystal_size_min 0.030
_refine_diff_density_max 1.16
_refine_diff_density_min -1.18
_refine_ls_extinction_method none
_refine_ls_goodness_of_fit_ref 1.328
_refine_ls_hydrogen_treatment constr
_refine_ls_number_parameters 106
_refine_ls_number_reflns 1011
_refine_ls_number_restraints 0
_refine_ls_R_factor_gt 0.0806
_refine_ls_shift/su_max 0.001
_refine_ls_structure_factor_coef Fsqd
_refine_ls_weighting_details 'w = 1/[\s^2^(Fo^2^)+(0.1787P)^2^+0.6676P] where P=(Fo^2^+2Fc^2^)/3'
_refine_ls_weighting_scheme calc
_refine_ls_wR_factor_ref 0.2938
_reflns_number_gt 911
_reflns_number_total 1011
_reflns_threshold_expression F^2^>2.0\s(F^2^)
_cod_data_source_file 1860-5397-11-162-S2.cif
_cod_data_source_block 3a
_cod_depositor_comments 'Adding full bibliography for 4031358--4031359.cif.'
_cod_original_cell_volume 1074.2(14)
_cod_database_code 4031358

loop_
_symmetry_equiv_pos_site_id
_symmetry_equiv_pos_as_xyz
1 +X,+Y,+Z
2 1/2-X,1/2+Y,1/2+Z
3 +X,1/2-Y,+Z
4 1/2-X,-Y,1/2+Z
5 -X,-Y,-Z
6 1/2+X,1/2-Y,1/2-Z
7 -X,1/2+Y,-Z
8 1/2+X,+Y,1/2-Z

loop_
_atom_site_label
_atom_site_type_symbol
_atom_site_fract_x
_atom_site_fract_y
_atom_site_fract_z
_atom_site_U_iso_or_equiv
_atom_site_adp_type
_atom_site_occupancy
_atom_site_site_symmetry_multiplicity
_atom_site_site_symmetry_order
_atom_site_calc_flag
_atom_site_refinement_flags
S1 S 0.52970(10) 0.25 0.1485(2) 0.0238(8) Uani 1 4 0 d .
F1 F 0.46460(17) 0.0922(5) 0.1821(4) 0.0304(10) Uani 1 8 0 d .
F2 F 0.59188(19) 0.0920(5) 0.1048(4) 0.0349(10) Uani 1 8 0 d .
F5 F 0.4996(3) 0.25 -0.0179(5) 0.0328(12) Uani 1 4 0 d .
F6 F 0.7168(4) 0.75 0.5834(7) 0.093(3) Uani 1 4 0 d .
F7 F 0.7643(2) 0.5929(6) 0.3853(6) 0.0576(14) Uani 1 8 0 d .
F8 F 0.6474(3) 0.75 0.3742(7) 0.0573(19) Uani 1 4 0 d .
N1 N 0.7503(3) 0.25 0.5426(7) 0.0268(15) Uani 1 4 0 d .
N2 N 0.8140(4) 0.25 0.5618(8) 0.0373(18) Uani 1 4 0 d .
C1 C 0.5643(4) 0.25 0.3385(8) 0.0245(17) Uani 1 4 0 d .
C2 C 0.6448(4) 0.25 0.3633(8) 0.0227(16) Uani 1 4 0 d .
C3 C 0.6661(4) 0.25 0.5121(9) 0.0241(16) Uani 1 4 0 d .
C4 C 0.6145(4) 0.25 0.6332(8) 0.0255(17) Uani 1 4 0 d .
C5 C 0.5344(4) 0.25 0.5989(9) 0.0256(17) Uani 1 4 0 d .
C6 C 0.5090(4) 0.25 0.4540(9) 0.0252(17) Uani 1 4 0 d .
B5 B 0.7235(5) 0.75 0.4344(10) 0.029(2) Uani 1 4 0 d .
H2 H 0.6829 0.25 0.28564 0.0272 Uiso 1 4 0 calc R
H4 H 0.63319 0.25 0.73235 0.0305 Uiso 1 4 0 calc R
H5 H 0.49615 0.25 0.67634 0.0307 Uiso 1 4 0 calc R
H6 H 0.45367 0.25 0.43254 0.0302 Uiso 1 4 0 calc R

loop_
_atom_site_aniso_label
_atom_site_aniso_U_11
_atom_site_aniso_U_22
_atom_site_aniso_U_33
_atom_site_aniso_U_12
_atom_site_aniso_U_13
_atom_site_aniso_U_23
S1 0.0269(12) 0.0258(12) 0.0186(12) 0.0000 -0.0007(7) 0.0000
F1 0.0345(18) 0.0343(19) 0.0224(18) -0.0097(13) -0.0049(12) 0.0036(14)
F2 0.0372(19) 0.043(2) 0.0241(18) 0.0103(15) -0.0008(13) -0.0081(15)
F5 0.042(3) 0.039(3) 0.018(2) 0.0000 -0.0083(19) 0.0000
F6 0.059(4) 0.195(11) 0.024(3) 0.0000 0.004(3) 0.0000
F7 0.043(2) 0.030(2) 0.100(4) 0.0018(16) 0.021(2) 0.006(2)
F8 0.025(3) 0.100(5) 0.047(4) 0.0000 -0.006(2) 0.0000
N1 0.021(3) 0.035(4) 0.024(3) 0.0000 -0.008(3) 0.0000
N2 0.038(4) 0.040(4) 0.034(4) 0.0000 -0.004(3) 0.0000
C1 0.031(4) 0.024(4) 0.018(4) 0.0000 -0.002(3) 0.0000
C2 0.026(4) 0.024(4) 0.018(4) 0.0000 0.002(3) 0.0000
C3 0.017(3) 0.025(4) 0.030(4) 0.0000 0.001(3) 0.0000
C4 0.029(4) 0.030(4) 0.017(4) 0.0000 0.003(3) 0.0000
C5 0.031(4) 0.024(4) 0.022(4) 0.0000 -0.001(3) 0.0000
C6 0.020(3) 0.029(4) 0.027(4) 0.0000 -0.002(3) 0.0000
B5 0.030(4) 0.034(5) 0.022(5) 0.0000 0.003(3) 0.0000

loop_
_atom_type_symbol
_atom_type_description
_atom_type_scat_dispersion_real
_atom_type_scat_dispersion_imag
_atom_type_scat_source
C C 0.0033 0.0016
;
International Tables for Crystallography
(1992, Vol. C, Tables 4.2.6.8 and 6.1.1.4)
;
H H 0.0000 0.0000
;
International Tables for Crystallography
(1992, Vol. C, Table 6.1.1.4)
;
B B 0.0013 0.0007
;
International Tables for Crystallography
(1992, Vol. C, Tables 4.2.6.8 and 6.1.1.4)
;
F F 0.0171 0.0103
;
International Tables for Crystallography
(1992, Vol. C, Tables 4.2.6.8 and 6.1.1.4)
;
N N 0.0061 0.0033
;
International Tables for Crystallography
(1992, Vol. C, Tables 4.2.6.8 and 6.1.1.4)
;
S S 0.1246 0.1234
;
International Tables for Crystallography
(1992, Vol. C, Tables 4.2.6.8 and 6.1.1.4)
;

loop_
_geom_angle_atom_site_label_1
_geom_angle_atom_site_label_2
_geom_angle_atom_site_label_3
_geom_angle
_geom_angle_publ_flag
_geom_angle_site_symmetry_1
_geom_angle_site_symmetry_3
F1 S1 F1 89.0(2) yes . 3_555
F1 S1 F2 90.36(18) yes . .
F1 S1 F2 176.3(2) yes . 3_555
F1 S1 F5 87.83(19) yes . .
F1 S1 C1 92.3(2) yes . .
F1 S1 F2 176.3(2) yes 3_555 .
F1 S1 F2 90.36(18) yes 3_555 3_555
F1 S1 F5 87.83(19) yes 3_555 .
F1 S1 C1 92.3(2) yes 3_555 .
F2 S1 F2 90.0(2) yes . 3_555
F2 S1 F5 88.49(19) yes . .
F2 S1 C1 91.4(2) yes . .
F2 S1 F5 88.49(19) yes 3_555 .
F2 S1 C1 91.4(2) yes 3_555 .
F5 S1 C1 179.9(3) yes . .
N2 N1 C3 178.2(8) yes . .
S1 C1 C2 118.1(5) yes . .
S1 C1 C6 119.7(5) yes . .
C2 C1 C6 122.2(7) yes . .
C1 C2 C3 114.3(6) yes . .
N1 C3 C2 115.9(6) yes . .
N1 C3 C4 117.3(7) yes . .
C2 C3 C4 126.7(6) yes . .
C3 C4 C5 115.4(7) yes . .
C4 C5 C6 121.0(7) yes . .
C1 C6 C5 120.3(6) yes . .
F6 B5 F7 111.2(5) yes . .
F6 B5 F7 111.2(5) yes . 3_565
F6 B5 F8 108.3(7) yes . .
F7 B5 F7 107.4(6) yes . 3_565
F7 B5 F8 109.3(5) yes . .
F7 B5 F8 109.3(5) yes 3_565 .

loop_
_geom_bond_atom_site_label_1
_geom_bond_atom_site_label_2
_geom_bond_distance
_geom_bond_publ_flag
_geom_bond_site_symmetry_2
S1 F1 1.591(4) yes .
S1 F1 1.591(4) yes 3_555
S1 F2 1.580(4) yes .
S1 F2 1.580(4) yes 3_555
S1 F5 1.587(5) yes .
S1 C1 1.814(8) yes .
F6 B5 1.352(11) yes .
F7 B5 1.378(7) yes .
F8 B5 1.389(10) yes .
N1 N2 1.084(8) yes .
N1 C3 1.441(9) yes .
C1 C2 1.371(10) yes .
C1 C6 1.398(10) yes .
C2 C3 1.392(11) yes .
C3 C4 1.397(10) yes .
C4 C5 1.381(10) yes .
C5 C6 1.378(11) yes .
